data_4511908
loop_
_publ_author_name
'Rajput, Lalit'

_publ_section_title
;
 Stable Crystalline Salts of Haloperidol: A Highly Water-Soluble Mesylate
 Salt
;
_journal_issue 10
_journal_name_full 'Crystal Growth &amp; Design'
_journal_page_first 5196
_journal_paper_doi 10.1021/cg500982u
_journal_volume 14
_journal_year 2014
_chemical_formula_sum 'C38 H35 Cl F N O9'
_chemical_formula_weight 704.12
_chemical_name_systematic
;
 ?
;
_space_group_IT_number 2
_symmetry_cell_setting triclinic
_symmetry_space_group_name_Hall '-P 1'
_symmetry_space_group_name_H-M 'P -1'
_atom_sites_solution_hydrogens geom
_atom_sites_solution_primary direct
_atom_sites_solution_secondary difmap
_audit_creation_method SHELXL-97
_cell_angle_alpha 70.835(5)
_cell_angle_beta 80.524(6)
_cell_angle_gamma 74.251(5)
_cell_formula_units_Z 2
_cell_length_a 8.1733(9)
_cell_length_b 14.5646(16)
_cell_length_c 15.5899(17)
_cell_measurement_reflns_used 7699
_cell_measurement_temperature 100
_cell_measurement_theta_max 27.7
_cell_measurement_theta_min 3.0
_cell_volume 1681.3(3)
_computing_structure_refinement 'SHELXL-97 (Sheldrick, 2008)'
_diffrn_ambient_temperature 100
_diffrn_measured_fraction_theta_full 0.998
_diffrn_measured_fraction_theta_max 0.998
_diffrn_measurement_device_type Rigaku
_diffrn_measurement_method 'profile data from \w-scans'
_diffrn_radiation_monochromator graphite
_diffrn_radiation_source 'fine-focus sealed tube'
_diffrn_radiation_type MoK\a
_diffrn_radiation_wavelength 0.71073
_diffrn_reflns_av_R_equivalents 0.0586
_diffrn_reflns_av_sigmaI/netI 0.0771
_diffrn_reflns_limit_h_max 10
_diffrn_reflns_limit_h_min -10
_diffrn_reflns_limit_k_max 18
_diffrn_reflns_limit_k_min -18
_diffrn_reflns_limit_l_max 20
_diffrn_reflns_limit_l_min -20
_diffrn_reflns_number 17944
_diffrn_reflns_theta_full 27.48
_diffrn_reflns_theta_max 27.48
_diffrn_reflns_theta_min 3.05
_exptl_absorpt_coefficient_mu 0.178
_exptl_absorpt_correction_T_max 1.000
_exptl_absorpt_correction_T_min 0.794
_exptl_absorpt_correction_type multi-scan
_exptl_absorpt_process_details SADABS
_exptl_crystal_colour colorless
_exptl_crystal_density_diffrn 1.391
_exptl_crystal_density_method 'not measured'
_exptl_crystal_description block
_exptl_crystal_F_000 736
_exptl_crystal_size_max 0.21
_exptl_crystal_size_mid 0.18
_exptl_crystal_size_min 0.15
_refine_diff_density_max 0.574
_refine_diff_density_min -0.711
_refine_diff_density_rms 0.070
_refine_ls_extinction_method none
_refine_ls_goodness_of_fit_ref 1.034
_refine_ls_hydrogen_treatment mixed
_refine_ls_matrix_type full
_refine_ls_number_parameters 455
_refine_ls_number_reflns 7699
_refine_ls_number_restraints 0
_refine_ls_restrained_S_all 1.034
_refine_ls_R_factor_all 0.1146
_refine_ls_R_factor_gt 0.0697
_refine_ls_shift/su_max 0.003
_refine_ls_shift/su_mean 0.000
_refine_ls_structure_factor_coef Fsqd
_refine_ls_weighting_details 'calc w=1/[\s^2^(Fo^2^)+(0.0706P)^2^+1.5129P] where P=(Fo^2^+2Fc^2^)/3'
_refine_ls_weighting_scheme calc
_refine_ls_wR_factor_gt 0.1569
_refine_ls_wR_factor_ref 0.1797
_reflns_number_gt 4952
_reflns_number_total 7699
_reflns_threshold_expression >2\s(I)
_cod_data_source_file cg500982u_si_002.cif
_cod_data_source_block 4-EA
_cod_depositor_comments
;
The following automatic conversions were performed:

'_exptl_absorpt_correction_type' value 'Multi-scan' changed to
'multi-scan' according to
/home/saulius/struct/COD-crude-data--automatic-downloads/rss-feeds/ACS/lib/dictionaries/cif_core.dic
dictionary named 'cif_core.dic' version 2.4.2 from 2011-04-26.

Automatic conversion script
Id: cif_fix_values 2281 2013-09-26 08:29:07Z andrius 

 Adding full bibliography for 4511904--4511913.cif.
;
_cod_original_sg_symbol_H-M P-1
_cod_database_code 4511908

loop_
_symmetry_equiv_pos_as_xyz
'x, y, z'
'-x, -y, -z'

loop_
_atom_site_label
_atom_site_type_symbol
_atom_site_fract_x
_atom_site_fract_y
_atom_site_fract_z
_atom_site_U_iso_or_equiv
_atom_site_adp_type
_atom_site_occupancy
_atom_site_symmetry_multiplicity
_atom_site_calc_flag
_atom_site_refinement_flags
C41 C 0.9632(18) 0.0476(5) -0.0055(6) 0.191(7) Uani 1 1 d .
C42 C 0.9220(17) 0.1204(9) -0.0869(9) 0.197(6) Uani 1 1 d .
C43 C 0.2223(14) 0.8927(6) 0.0822(6) 0.140(3) Uani 1 1 d .
O9 O 0.9543(10) 0.0458(7) 0.0561(4) 0.199(4) Uani 1 1 d .
H1N H 1.070(5) 0.220(3) 0.245(2) 0.035(10) Uiso 1 1 d .
Cl1 Cl 0.64891(16) 0.84839(6) 0.05209(6) 0.0518(3) Uani 1 1 d .
O2 O 0.6738(2) 0.37187(14) 0.09231(13) 0.0221(4) Uani 1 1 d .
H2 H 0.5748 0.3906 0.1115 0.033 Uiso 1 1 calc R
F1 F 1.7301(2) -0.50602(13) 0.46544(14) 0.0383(5) Uani 1 1 d .
N1 N 1.0071(3) 0.20046(16) 0.21681(16) 0.0184(5) Uani 1 1 d .
O1 O 1.2004(3) -0.11377(15) 0.49769(14) 0.0320(5) Uani 1 1 d .
C16 C 0.7458(3) 0.5131(2) 0.11706(18) 0.0191(6) Uani 1 1 d .
C17 C 0.6357(4) 0.5762(2) 0.05183(19) 0.0205(6) Uani 1 1 d .
H17 H 0.5831 0.5490 0.0208 0.025 Uiso 1 1 calc R
C18 C 0.6030(4) 0.6793(2) 0.03225(19) 0.0254(7) Uani 1 1 d .
H18 H 0.5276 0.7210 -0.0108 0.030 Uiso 1 1 calc R
C7 C 1.2580(4) -0.1391(2) 0.4298(2) 0.0230(6) Uani 1 1 d .
C13 C 0.7853(3) 0.3995(2) 0.13592(18) 0.0186(6) Uani 1 1 d .
C9 C 1.1050(4) 0.03248(19) 0.33348(19) 0.0212(6) Uani 1 1 d .
H9A H 0.9992 0.0302 0.3720 0.025 Uiso 1 1 calc R
H9B H 1.1706 0.0654 0.3553 0.025 Uiso 1 1 calc R
C8 C 1.2061(4) -0.0731(2) 0.33673(19) 0.0226(6) Uani 1 1 d .
H8A H 1.1380 -0.1046 0.3148 0.027 Uiso 1 1 calc R
H8B H 1.3081 -0.0688 0.2953 0.027 Uiso 1 1 calc R
C21 C 0.8260(4) 0.5558(2) 0.1610(2) 0.0262(7) Uani 1 1 d .
H21 H 0.9015 0.5146 0.2042 0.031 Uiso 1 1 calc R
C14 C 0.9659(4) 0.3640(2) 0.09441(19) 0.0202(6) Uani 1 1 d .
H14A H 0.9702 0.3938 0.0288 0.024 Uiso 1 1 calc R
H14B H 1.0459 0.3868 0.1175 0.024 Uiso 1 1 calc R
C19 C 0.6844(4) 0.7188(2) 0.0778(2) 0.0283(7) Uani 1 1 d .
C6 C 1.3839(4) -0.2366(2) 0.4360(2) 0.0212(6) Uani 1 1 d .
C15 C 1.0195(4) 0.2512(2) 0.11631(18) 0.0225(6) Uani 1 1 d .
H15A H 0.9472 0.2290 0.0875 0.027 Uiso 1 1 calc R
H15B H 1.1361 0.2322 0.0914 0.027 Uiso 1 1 calc R
C11 C 0.8302(4) 0.2312(2) 0.25805(19) 0.0217(6) Uani 1 1 d .
H11A H 0.8258 0.1995 0.3234 0.026 Uiso 1 1 calc R
H11B H 0.7517 0.2089 0.2334 0.026 Uiso 1 1 calc R
C10 C 1.0676(4) 0.08956(19) 0.23520(19) 0.0222(6) Uani 1 1 d .
H10A H 1.1704 0.0757 0.1959 0.027 Uiso 1 1 calc R
H10B H 0.9815 0.0649 0.2192 0.027 Uiso 1 1 calc R
C4 C 1.5546(4) -0.3870(2) 0.5318(2) 0.0318(7) Uani 1 1 d .
H4 H 1.5896 -0.4267 0.5889 0.038 Uiso 1 1 calc R
C12 C 0.7754(4) 0.3446(2) 0.23833(18) 0.0198(6) Uani 1 1 d .
H12A H 0.8483 0.3659 0.2675 0.024 Uiso 1 1 calc R
H12B H 0.6593 0.3626 0.2642 0.024 Uiso 1 1 calc R
C1 C 1.4477(4) -0.2708(2) 0.3613(2) 0.0298(7) Uani 1 1 d .
H1 H 1.4118 -0.2325 0.3040 0.036 Uiso 1 1 calc R
C20 C 0.7956(4) 0.6580(2) 0.1418(2) 0.0299(7) Uani 1 1 d .
H20 H 0.8498 0.6856 0.1718 0.036 Uiso 1 1 calc R
C3 C 1.6155(4) -0.4169(2) 0.4557(2) 0.0281(7) Uani 1 1 d .
C5 C 1.4392(4) -0.2955(2) 0.5209(2) 0.0280(7) Uani 1 1 d .
H5 H 1.3978 -0.2730 0.5715 0.034 Uiso 1 1 calc R
C2 C 1.5655(4) -0.3624(2) 0.3713(2) 0.0321(7) Uani 1 1 d .
H2A H 1.6087 -0.3856 0.3213 0.039 Uiso 1 1 calc R
O4 O 0.3817(2) 0.31897(14) 0.19730(13) 0.0220(4) Uani 1 1 d .
O3 O 0.1760(2) 0.27687(13) 0.30437(13) 0.0208(4) Uani 1 1 d .
C23 C 0.2222(3) 0.43916(19) 0.27040(19) 0.0181(6) Uani 1 1 d .
O5 O 0.0999(3) 0.72421(15) 0.29576(17) 0.0396(6) Uani 1 1 d .
H5A H 0.0313 0.7281 0.3399 0.059 Uiso 1 1 calc R
C28 C 0.1077(3) 0.4607(2) 0.34138(19) 0.0193(6) Uani 1 1 d .
H28 H 0.0581 0.4110 0.3821 0.023 Uiso 1 1 calc R
C22 C 0.2644(3) 0.33866(19) 0.25646(18) 0.0174(6) Uani 1 1 d .
C27 C 0.0662(4) 0.5549(2) 0.35241(19) 0.0210(6) Uani 1 1 d .
H27 H -0.0102 0.5685 0.4004 0.025 Uiso 1 1 calc R
C26 C 0.1402(4) 0.6296(2) 0.2907(2) 0.0274(7) Uani 1 1 d .
C24 C 0.2954(4) 0.5141(2) 0.2100(2) 0.0287(7) Uani 1 1 d .
H24 H 0.3724 0.5006 0.1623 0.034 Uiso 1 1 calc R
C25 C 0.2553(4) 0.6082(2) 0.2202(2) 0.0371(8) Uani 1 1 d .
H25 H 0.3057 0.6576 0.1796 0.045 Uiso 1 1 calc R
O8 O 0.4722(3) 0.14289(15) 0.16970(14) 0.0298(5) Uani 1 1 d .
H8 H 0.4256 0.1917 0.1873 0.045 Uiso 1 1 calc R
O6 O 0.8965(3) -0.25019(14) 0.44257(15) 0.0297(5) Uani 1 1 d .
O7 O 0.7504(3) -0.15913(15) 0.53217(13) 0.0281(5) Uani 1 1 d .
H7 H 0.7978 -0.2075 0.5717 0.042 Uiso 1 1 calc R
C29 C 0.7972(4) -0.1742(2) 0.4519(2) 0.0216(6) Uani 1 1 d .
C30 C 0.7165(4) -0.0894(2) 0.37707(19) 0.0204(6) Uani 1 1 d .
C35 C 0.6300(3) 0.00153(19) 0.39244(19) 0.0187(6) Uani 1 1 d .
H35 H 0.6275 0.0094 0.4495 0.022 Uiso 1 1 calc R
C34 C 0.5490(4) 0.0791(2) 0.32455(19) 0.0196(6) Uani 1 1 d .
H34 H 0.4922 0.1391 0.3359 0.024 Uiso 1 1 calc R
C31 C 0.7189(4) -0.0991(2) 0.2908(2) 0.0240(6) Uani 1 1 d .
H31 H 0.7757 -0.1590 0.2793 0.029 Uiso 1 1 calc R
C32 C 0.6380(4) -0.0210(2) 0.2225(2) 0.0269(7) Uani 1 1 d .
H32 H 0.6417 -0.0285 0.1652 0.032 Uiso 1 1 calc R
C33 C 0.5509(4) 0.0689(2) 0.23834(19) 0.0220(6) Uani 1 1 d .

loop_
_atom_site_aniso_label
_atom_site_aniso_U_11
_atom_site_aniso_U_22
_atom_site_aniso_U_33
_atom_site_aniso_U_23
_atom_site_aniso_U_13
_atom_site_aniso_U_12
C41 0.383(18) 0.062(4) 0.097(6) -0.037(4) 0.132(9) -0.077(7)
C42 0.188(11) 0.171(10) 0.189(10) 0.052(8) 0.010(9) -0.118(9)
C43 0.151(8) 0.083(5) 0.126(7) 0.006(5) -0.030(6) 0.035(5)
O9 0.224(8) 0.354(11) 0.082(4) -0.033(5) -0.008(4) -0.210(8)
Cl1 0.1016(9) 0.0220(4) 0.0341(5) -0.0129(3) -0.0067(5) -0.0121(5)
O2 0.0191(10) 0.0259(10) 0.0237(10) -0.0077(8) -0.0039(9) -0.0075(8)
F1 0.0212(10) 0.0245(9) 0.0616(13) -0.0102(9) 0.0021(9) 0.0007(7)
N1 0.0195(12) 0.0170(11) 0.0188(12) -0.0048(9) -0.0011(10) -0.0055(10)
O1 0.0414(14) 0.0279(11) 0.0228(11) -0.0098(9) 0.0001(10) -0.0008(10)
C16 0.0154(14) 0.0235(14) 0.0160(13) -0.0050(11) 0.0025(11) -0.0042(11)
C17 0.0220(15) 0.0224(14) 0.0177(13) -0.0052(11) 0.0013(12) -0.0088(12)
C18 0.0314(17) 0.0238(14) 0.0169(14) -0.0041(11) -0.0009(13) -0.0027(13)
C7 0.0216(15) 0.0230(14) 0.0267(15) -0.0093(12) 0.0024(13) -0.0094(12)
C13 0.0161(14) 0.0218(13) 0.0184(13) -0.0047(11) -0.0030(11) -0.0057(11)
C9 0.0234(15) 0.0176(13) 0.0230(14) -0.0051(11) -0.0011(12) -0.0074(11)
C8 0.0282(16) 0.0165(13) 0.0231(14) -0.0058(11) -0.0006(13) -0.0063(12)
C21 0.0262(16) 0.0313(16) 0.0224(15) -0.0093(13) -0.0039(13) -0.0064(13)
C14 0.0193(14) 0.0218(14) 0.0174(13) -0.0034(11) -0.0006(12) -0.0050(11)
C19 0.044(2) 0.0192(14) 0.0209(15) -0.0081(12) 0.0057(14) -0.0084(13)
C6 0.0225(15) 0.0177(13) 0.0245(14) -0.0060(11) -0.0011(12) -0.0073(11)
C15 0.0240(15) 0.0245(14) 0.0174(14) -0.0053(11) 0.0008(12) -0.0058(12)
C11 0.0188(15) 0.0248(14) 0.0195(14) -0.0027(11) 0.0002(12) -0.0077(12)
C10 0.0267(16) 0.0170(13) 0.0247(15) -0.0073(11) -0.0023(13) -0.0066(12)
C4 0.0269(17) 0.0294(16) 0.0380(18) -0.0054(14) -0.0124(15) -0.0046(13)
C12 0.0163(14) 0.0216(13) 0.0184(13) -0.0028(11) 0.0008(11) -0.0048(11)
C1 0.0372(19) 0.0227(15) 0.0258(16) -0.0058(12) 0.0012(14) -0.0048(14)
C20 0.0395(19) 0.0319(16) 0.0258(16) -0.0156(13) -0.0006(14) -0.0134(15)
C3 0.0151(15) 0.0198(14) 0.0453(19) -0.0065(13) -0.0004(14) -0.0030(12)
C5 0.0264(17) 0.0284(16) 0.0313(17) -0.0096(13) -0.0066(14) -0.0066(13)
C2 0.0343(19) 0.0278(16) 0.0317(17) -0.0127(14) 0.0112(15) -0.0067(14)
O4 0.0209(10) 0.0191(9) 0.0258(11) -0.0084(8) 0.0024(9) -0.0049(8)
O3 0.0215(10) 0.0186(9) 0.0231(10) -0.0059(8) -0.0009(8) -0.0072(8)
C23 0.0152(13) 0.0163(12) 0.0227(14) -0.0044(11) -0.0028(11) -0.0046(11)
O5 0.0399(14) 0.0227(11) 0.0552(15) -0.0202(11) 0.0215(12) -0.0102(10)
C28 0.0168(14) 0.0191(13) 0.0236(14) -0.0056(11) -0.0050(12) -0.0055(11)
C22 0.0169(14) 0.0175(13) 0.0173(13) -0.0026(11) -0.0055(11) -0.0039(11)
C27 0.0185(14) 0.0233(14) 0.0226(14) -0.0108(12) -0.0009(12) -0.0026(11)
C26 0.0209(15) 0.0186(14) 0.0418(18) -0.0130(13) 0.0054(14) -0.0031(12)
C24 0.0243(16) 0.0229(15) 0.0369(18) -0.0124(13) 0.0103(14) -0.0054(13)
C25 0.0352(19) 0.0219(15) 0.050(2) -0.0129(15) 0.0211(17) -0.0125(14)
O8 0.0432(14) 0.0215(10) 0.0251(11) -0.0086(9) -0.0112(10) -0.0008(9)
O6 0.0327(12) 0.0202(10) 0.0300(11) -0.0092(9) 0.0032(10) 0.0028(9)
O7 0.0363(13) 0.0215(10) 0.0204(10) -0.0044(8) -0.0006(10) -0.0002(9)
C29 0.0218(15) 0.0206(14) 0.0246(14) -0.0088(11) 0.0024(12) -0.0086(12)
C30 0.0186(14) 0.0197(13) 0.0241(14) -0.0079(11) 0.0044(12) -0.0085(11)
C35 0.0190(14) 0.0212(13) 0.0188(13) -0.0094(11) 0.0039(11) -0.0082(11)
C34 0.0205(15) 0.0178(13) 0.0238(14) -0.0108(11) 0.0021(12) -0.0063(11)
C31 0.0284(16) 0.0179(13) 0.0269(15) -0.0121(12) 0.0015(13) -0.0031(12)
C32 0.0386(18) 0.0236(14) 0.0207(14) -0.0124(12) 0.0021(14) -0.0066(13)
C33 0.0235(15) 0.0198(13) 0.0235(15) -0.0065(11) -0.0003(12) -0.0073(12)

loop_
_atom_type_symbol
_atom_type_description
_atom_type_scat_dispersion_real
_atom_type_scat_dispersion_imag
_atom_type_scat_source
C C 0.0033 0.0016 'International Tables Vol C Tables 4.2.6.8 and 6.1.1.4'
H H 0.0000 0.0000 'International Tables Vol C Tables 4.2.6.8 and 6.1.1.4'
N N 0.0061 0.0033 'International Tables Vol C Tables 4.2.6.8 and 6.1.1.4'
O O 0.0106 0.0060 'International Tables Vol C Tables 4.2.6.8 and 6.1.1.4'
F F 0.0171 0.0103 'International Tables Vol C Tables 4.2.6.8 and 6.1.1.4'
Cl Cl 0.1484 0.1585 'International Tables Vol C Tables 4.2.6.8 and 6.1.1.4'

loop_
_geom_angle_atom_site_label_1
_geom_angle_atom_site_label_2
_geom_angle_atom_site_label_3
_geom_angle
_geom_angle_site_symmetry_1
_geom_angle_site_symmetry_3
O9 C41 C41 97.7(13) . 2_755
O9 C41 C42 135.8(11) . .
C41 C41 C42 126.5(12) 2_755 .
O9 C41 O9 130.6(10) . 2_755
C41 C41 O9 32.9(5) 2_755 2_755
C42 C41 O9 93.7(8) . 2_755
O9 C41 C43 123.9(12) . 2_665
C41 C41 C43 117.7(15) 2_755 2_665
C42 C41 C43 39.8(6) . 2_665
O9 C41 C43 92.9(7) 2_755 2_665
C43 C42 C41 94.3(9) 2_665 .
C42 C43 C41 45.9(6) 2_665 2_665
C41 O9 C41 49.4(10) . 2_755
C11 N1 C15 110.7(2) . .
C11 N1 C10 113.0(2) . .
C15 N1 C10 109.8(2) . .
C17 C16 C21 118.3(3) . .
C17 C16 C13 120.6(2) . .
C21 C16 C13 121.0(2) . .
C18 C17 C16 121.1(3) . .
C19 C18 C17 118.9(3) . .
O1 C7 C6 120.8(3) . .
O1 C7 C8 121.3(3) . .
C6 C7 C8 117.9(2) . .
O2 C13 C12 110.0(2) . .
O2 C13 C16 111.3(2) . .
C12 C13 C16 111.7(2) . .
O2 C13 C14 105.8(2) . .
C12 C13 C14 108.7(2) . .
C16 C13 C14 109.2(2) . .
C10 C9 C8 108.1(2) . .
C7 C8 C9 114.7(2) . .
C20 C21 C16 121.2(3) . .
C15 C14 C13 112.3(2) . .
C20 C19 C18 121.2(3) . .
C20 C19 Cl1 119.2(2) . .
C18 C19 Cl1 119.6(2) . .
C1 C6 C5 118.7(3) . .
C1 C6 C7 123.0(3) . .
C5 C6 C7 118.3(3) . .
N1 C15 C14 111.8(2) . .
N1 C11 C12 110.9(2) . .
N1 C10 C9 114.3(2) . .
C3 C4 C5 117.7(3) . .
C11 C12 C13 112.1(2) . .
C6 C1 C2 120.4(3) . .
C19 C20 C21 119.3(3) . .
F1 C3 C2 118.5(3) . .
F1 C3 C4 118.2(3) . .
C2 C3 C4 123.3(3) . .
C4 C5 C6 121.4(3) . .
C3 C2 C1 118.5(3) . .
C28 C23 C24 118.9(3) . .
C28 C23 C22 121.5(2) . .
C24 C23 C22 119.6(3) . .
C27 C28 C23 121.0(3) . .
O4 C22 O3 122.9(2) . .
O4 C22 C23 119.4(2) . .
O3 C22 C23 117.7(2) . .
C28 C27 C26 119.3(3) . .
O5 C26 C25 118.0(3) . .
O5 C26 C27 122.1(3) . .
C25 C26 C27 119.8(3) . .
C25 C24 C23 120.7(3) . .
C24 C25 C26 120.3(3) . .
O6 C29 O7 122.4(3) . .
O6 C29 C30 125.2(3) . .
O7 C29 C30 112.4(2) . .
C31 C30 C35 118.4(3) . .
C31 C30 C29 121.1(2) . .
C35 C30 C29 120.5(3) . .
C34 C35 C30 120.9(3) . .
C35 C34 C33 120.6(2) . .
C32 C31 C30 120.8(3) . .
C31 C32 C33 120.6(3) . .
O8 C33 C32 118.6(3) . .
O8 C33 C34 122.6(2) . .
C32 C33 C34 118.8(3) . .

loop_
_geom_bond_atom_site_label_1
_geom_bond_atom_site_label_2
_geom_bond_distance
_geom_bond_site_symmetry_2
C41 O9 0.943(9) .
C41 C41 1.320(15) 2_755
C41 C42 1.382(15) .
C41 O9 1.722(10) 2_755
C41 C43 1.920(17) 2_665
C42 C43 1.232(12) 2_665
C43 C42 1.232(12) 2_665
C43 C41 1.920(17) 2_665
O9 C41 1.722(10) 2_755
Cl1 C19 1.747(3) .
O2 C13 1.427(3) .
F1 C3 1.358(3) .
N1 C11 1.495(4) .
N1 C15 1.496(3) .
N1 C10 1.498(3) .
O1 C7 1.215(3) .
C16 C17 1.388(4) .
C16 C21 1.391(4) .
C16 C13 1.533(4) .
C17 C18 1.387(4) .
C18 C19 1.382(4) .
C7 C6 1.495(4) .
C7 C8 1.508(4) .
C13 C12 1.533(4) .
C13 C14 1.535(4) .
C9 C10 1.521(4) .
C9 C8 1.524(4) .
C21 C20 1.378(4) .
C14 C15 1.516(4) .
C19 C20 1.373(4) .
C6 C1 1.385(4) .
C6 C5 1.390(4) .
C11 C12 1.528(4) .
C4 C3 1.368(5) .
C4 C5 1.383(4) .
C1 C2 1.395(4) .
C3 C2 1.358(5) .
O4 C22 1.259(3) .
O3 C22 1.274(3) .
C23 C28 1.388(4) .
C23 C24 1.390(4) .
C23 C22 1.490(4) .
O5 C26 1.353(3) .
C28 C27 1.383(4) .
C27 C26 1.397(4) .
C26 C25 1.384(4) .
C24 C25 1.375(4) .
O8 C33 1.347(3) .
O6 C29 1.218(3) .
O7 C29 1.319(3) .
C29 C30 1.478(4) .
C30 C31 1.394(4) .
C30 C35 1.399(4) .
C35 C34 1.369(4) .
C34 C33 1.397(4) .
C31 C32 1.375(4) .
C32 C33 1.389(4) .
